data_1567449
loop_
_publ_author_name
'Sellin, Malte'
'Friedmann, Christian'
'Mayl\"ander, Maximilian'
'Richert, Sabine'
'Krossing, Ingo'

_publ_section_title
;
 Towards clustered carbonyl cations [M3(CO)14]2+ (M = Ru, Os): the need
 for innocent deelectronation
;
_journal_issue 32
_journal_name_full 'Chemical Science'
_journal_page_first 9147
_journal_page_last 9158
_journal_paper_doi 10.1039/D2SC02358J
_journal_volume 13
_journal_year 2022
_chemical_formula_moiety '2(C16 Al F36 O4), C14 O14 Ru3, 2(C6 H2 F4)'
_chemical_formula_sum 'C58 H4 Al2 F80 O22 Ru3'
_chemical_formula_weight 2929.78
_chemical_properties_physical Moisture-sensitive
_space_group_crystal_system triclinic
_space_group_IT_number 2
_space_group_name_Hall '-P 1'
_space_group_name_H-M_alt 'P -1'
_atom_sites_solution_hydrogens geom
_atom_sites_solution_primary direct
_audit_creation_method
;
FinalCif V98 by Daniel Kratzert, Freiburg 2022,
https://dkratzert.de/finalcif.html
;
_audit_update_record
;
2022-02-08 deposited with the CCDC.	2022-07-07 downloaded from the CCDC.
;
_cell_angle_alpha 71.621(10)
_cell_angle_beta 71.685(18)
_cell_angle_gamma 73.388(12)
_cell_formula_units_Z 1
_cell_length_a 11.298(4)
_cell_length_b 14.164(6)
_cell_length_c 15.698(5)
_cell_measurement_reflns_used 9785
_cell_measurement_temperature 106(2)
_cell_measurement_theta_max 28.3115
_cell_measurement_theta_min 2.339
_cell_volume 2214.0(14)
_computing_cell_refinement 'SAINT V8.40B'
_computing_data_collection 'Bruker BIS V6.2.14 Patch 4/2020-11-09'
_computing_data_reduction 'SAINT V8.40B'
_computing_structure_refinement 'SHELXL-2018/3 (Sheldrick, 2018)'
_computing_structure_solution 'SHELXT 2018/2 (Sheldrick, 2018)'
_diffrn_ambient_environment N~2~
_diffrn_ambient_temperature 106(2)
_diffrn_detector CPAD
_diffrn_detector_area_resol_mean 7.41
_diffrn_detector_type 'Bruker PHOTON III'
_diffrn_measured_fraction_theta_full 1.000
_diffrn_measured_fraction_theta_max 0.999
_diffrn_measurement_device 'three-circle diffractometer'
_diffrn_measurement_device_type 'Bruker D8 VENTURE dual wavelength Mo/Cu'
_diffrn_measurement_method '\w and \f scans'
_diffrn_measurement_specimen_support 'MiTeGen micromount'
_diffrn_radiation_monochromator 'mirror optics'
_diffrn_radiation_probe x-ray
_diffrn_radiation_type MoK\a
_diffrn_radiation_wavelength 0.71073
_diffrn_reflns_av_R_equivalents 0.0544
_diffrn_reflns_av_unetI/netI 0.0155
_diffrn_reflns_Laue_measured_fraction_full 1.000
_diffrn_reflns_Laue_measured_fraction_max 0.999
_diffrn_reflns_limit_h_max 15
_diffrn_reflns_limit_h_min -15
_diffrn_reflns_limit_k_max 18
_diffrn_reflns_limit_k_min -18
_diffrn_reflns_limit_l_max 20
_diffrn_reflns_limit_l_min -20
_diffrn_reflns_number 201036
_diffrn_reflns_point_group_measured_fraction_full 1.000
_diffrn_reflns_point_group_measured_fraction_max 0.999
_diffrn_reflns_theta_full 25.242
_diffrn_reflns_theta_max 28.364
_diffrn_reflns_theta_min 1.410
_diffrn_source 'microfocus sealed X-ray tube'
_diffrn_source_current 1.4
_diffrn_source_type 'Incoatec I\ms'
_diffrn_source_voltage 50.0
_exptl_absorpt_coefficient_mu 0.763
_exptl_absorpt_correction_T_max 0.7457
_exptl_absorpt_correction_T_min 0.7036
_exptl_absorpt_correction_type multi-scan
_exptl_absorpt_process_details
;
SADABS-2016/2 - Bruker AXS area detector scaling and absorption correction:
Krause, L., Herbst-Irmer, R., Sheldrick G.M. & Stalke D., J. Appl. Cryst. 48
(2015) 3-10
;
_exptl_crystal_colour colourless
_exptl_crystal_density_diffrn 2.197
_exptl_crystal_description block
_exptl_crystal_F_000 1406
_exptl_crystal_recrystallization_method 'diffusion of n-pentane in 1,2,3,4-tetrafluorobenzene'
_exptl_crystal_size_max 0.12
_exptl_crystal_size_mid 0.11
_exptl_crystal_size_min 0.07
_refine_diff_density_max 0.491
_refine_diff_density_min -0.550
_refine_diff_density_rms 0.055
_refine_ls_extinction_method none
_refine_ls_goodness_of_fit_ref 1.017
_refine_ls_hydrogen_treatment constr
_refine_ls_matrix_type full
_refine_ls_number_parameters 745
_refine_ls_number_reflns 11068
_refine_ls_number_restraints 0
_refine_ls_restrained_S_all 1.017
_refine_ls_R_factor_all 0.0217
_refine_ls_R_factor_gt 0.0192
_refine_ls_shift/su_max 0.002
_refine_ls_shift/su_mean 0.000
_refine_ls_structure_factor_coef Fsqd
_refine_ls_weighting_details 'w=1/[\s^2^(Fo^2^)+(0.0181P)^2^+1.5466P] where P=(Fo^2^+2Fc^2^)/3'
_refine_ls_weighting_scheme calc
_refine_ls_wR_factor_gt 0.0453
_refine_ls_wR_factor_ref 0.0463
_reflns_Friedel_coverage 0.000
_reflns_number_gt 10225
_reflns_number_total 11068
_reflns_threshold_expression 'I > 2\s(I)'
_cod_data_source_file d2sc02358j2.cif
_cod_data_source_block p-1_a
_cod_depositor_comments 'Adding full bibliography for 1567449--1567458.cif.'
_cod_original_cell_volume 2213.9(14)
_cod_database_code 1567449
_shelx_shelxl_version_number 2018/3
_shelx_space_group_comment
;
The symmetry employed for this shelxl refinement is uniquely defined
by the following loop, which should always be used as a source of
symmetry information in preference to the above space-group names.
They are only intended as comments.
;
_olex2_diffrn_ambient_temperature_device 'Oxford Cryostream 800'

loop_
_space_group_symop_operation_xyz
'x, y, z'
'-x, -y, -z'

loop_
_atom_site_label
_atom_site_type_symbol
_atom_site_fract_x
_atom_site_fract_y
_atom_site_fract_z
_atom_site_U_iso_or_equiv
_atom_site_adp_type
_atom_site_occupancy
_atom_site_site_symmetry_order
_atom_site_calc_flag
_atom_site_refinement_flags_posn
_atom_site_refinement_flags_adp
_atom_site_refinement_flags_occupancy
_atom_site_disorder_assembly
_atom_site_disorder_group
Ru1 Ru 0.53312(2) 0.14503(2) 0.32111(2) 0.01088(3) Uani 1 1 d . . . . .
Ru2 Ru 0.500000 0.000000 0.500000 0.01056(3) Uani 1 2 d S . P . .
Al6 Al 0.73017(4) 0.29555(3) 0.77696(3) 0.01077(7) Uani 1 1 d . . . . .
F1 F -0.18992(8) 0.25005(8) 0.19537(7) 0.0285(2) Uani 1 1 d . . . . .
F6 F 0.88693(10) 0.40818(7) 0.50087(6) 0.0300(2) Uani 1 1 d . . . . .
F7 F 1.00790(8) 0.28357(8) 0.44332(6) 0.0283(2) Uani 1 1 d . . . . .
F8 F 0.95084(9) 0.10035(8) 0.53844(7) 0.0302(2) Uani 1 1 d . . . . .
F9 F 0.75908(9) 0.13867(8) 0.61990(8) 0.0365(3) Uani 1 1 d . . . . .
F10 F 0.80384(9) 0.30355(9) 0.47685(6) 0.0324(2) Uani 1 1 d . . . . .
F11 F 0.91315(10) 0.06916(7) 0.68692(7) 0.0336(2) Uani 1 1 d . . . . .
F12 F 1.12187(8) 0.16493(7) 0.58787(6) 0.02280(18) Uani 1 1 d . . . . .
F13 F 1.06586(8) 0.32124(7) 0.59595(7) 0.02567(19) Uani 1 1 d . . . . .
F14 F 1.01692(9) 0.20299(7) 0.71744(6) 0.02575(19) Uani 1 1 d . . . . .
F15 F 0.84149(9) 0.50509(7) 0.66161(6) 0.02229(18) Uani 1 1 d . . . . .
F16 F 0.66786(8) 0.56712(6) 0.74958(6) 0.02056(17) Uani 1 1 d . . . . .
F17 F 0.84194(9) 0.61300(6) 0.73245(6) 0.02157(18) Uani 1 1 d . . . . .
F18 F 1.04000(8) 0.43661(7) 0.74170(6) 0.02536(19) Uani 1 1 d . . . . .
F19 F 0.97766(8) 0.50209(7) 0.85952(7) 0.02541(19) Uani 1 1 d . . . . .
F20 F 1.00316(8) 0.34056(7) 0.87960(6) 0.02366(18) Uani 1 1 d . . . . .
F21 F 0.71401(8) 0.56725(6) 0.91461(6) 0.02069(17) Uani 1 1 d . . . . .
F22 F 0.77576(9) 0.41281(6) 0.98886(6) 0.02138(17) Uani 1 1 d . . . . .
F23 F 0.61696(8) 0.45071(7) 0.92816(6) 0.02102(17) Uani 1 1 d . . . . .
F24 F 0.94216(8) 0.13527(7) 0.91469(6) 0.02226(18) Uani 1 1 d . . . . .
F25 F 0.78838(9) 0.20941(6) 1.00887(6) 0.02249(18) Uani 1 1 d . . . . .
F26 F 0.85543(9) 0.04728(7) 1.04781(6) 0.02558(19) Uani 1 1 d . . . . .
F27 F 0.55617(8) 0.23585(6) 0.98283(6) 0.02091(17) Uani 1 1 d . . . . .
F28 F 0.59329(9) 0.09505(7) 1.08498(6) 0.0276(2) Uani 1 1 d . . . . .
F29 F 0.51639(8) 0.10080(7) 0.97315(7) 0.02582(19) Uani 1 1 d . . . . .
F30 F 0.73512(9) -0.06528(6) 1.00698(6) 0.02566(19) Uani 1 1 d . . . . .
F31 F 0.89177(9) -0.02937(6) 0.88943(6) 0.02471(19) Uani 1 1 d . . . . .
F32 F 0.70596(9) -0.01023(6) 0.86914(6) 0.02366(18) Uani 1 1 d . . . . .
F33 F 0.37118(9) 0.45092(8) 0.88422(7) 0.0325(2) Uani 1 1 d . . . . .
F34 F 0.41199(10) 0.56282(7) 0.75603(8) 0.0341(2) Uani 1 1 d . . . . .
F35 F 0.25660(8) 0.48802(8) 0.78705(8) 0.0325(2) Uani 1 1 d . . . . .
F36 F 0.58453(10) 0.49091(9) 0.61375(7) 0.0390(3) Uani 1 1 d . . . . .
F37 F 0.39636(10) 0.48659(9) 0.61223(7) 0.0388(3) Uani 1 1 d . . . . .
F38 F 0.54979(10) 0.35622(9) 0.59900(7) 0.0380(3) Uani 1 1 d . . . . .
F39 F 0.32026(9) 0.31067(8) 0.73033(8) 0.0345(2) Uani 1 1 d . . . . .
F40 F 0.49644(10) 0.21434(7) 0.75917(8) 0.0355(2) Uani 1 1 d . . . . .
F2 F -0.09000(9) 0.14988(7) 0.34181(6) 0.0280(2) Uani 1 1 d . . . . .
C1 C 0.54550(12) 0.24990(10) 0.20033(9) 0.0143(2) Uani 1 1 d . . . . .
C2 C 0.46200(13) 0.05479(10) 0.28466(9) 0.0158(3) Uani 1 1 d . . . . .
O1 O 0.55098(10) 0.31026(7) 0.13422(7) 0.0189(2) Uani 1 1 d . . . . .
O2 O 0.42477(10) 0.00108(8) 0.26535(7) 0.0213(2) Uani 1 1 d . . . . .
F3 F 0.16301(9) 0.13225(7) 0.32621(6) 0.02601(19) Uani 1 1 d . . . . .
F4 F 0.31292(8) 0.21258(7) 0.16381(7) 0.02421(19) Uani 1 1 d . . . . .
F5 F 0.35180(10) 0.27406(8) 0.86660(7) 0.0348(2) Uani 1 1 d . . . . .
O3 O 0.26742(10) 0.25583(8) 0.41234(7) 0.0241(2) Uani 1 1 d . . . . .
O4 O 0.63523(11) 0.26356(9) 0.40888(8) 0.0262(2) Uani 1 1 d . . . . .
O5 O 0.80451(10) 0.01822(9) 0.25804(8) 0.0270(2) Uani 1 1 d . . . . .
O6 O 0.39200(11) 0.17448(8) 0.59921(8) 0.0256(2) Uani 1 1 d . . . . .
O7 O 0.22848(10) -0.00441(8) 0.49891(7) 0.0204(2) Uani 1 1 d . . . . .
O8 O 0.80832(9) 0.35540(7) 0.81638(7) 0.01442(18) Uani 1 1 d . . . . .
O9 O 0.57649(9) 0.36448(7) 0.78046(7) 0.01581(19) Uani 1 1 d . . . . .
O10 O 0.79988(9) 0.29000(7) 0.66317(6) 0.01505(18) Uani 1 1 d . . . . .
O11 O 0.74064(9) 0.17227(7) 0.84513(6) 0.01435(18) Uani 1 1 d . . . . .
C3 C 0.36200(13) 0.21411(10) 0.37779(9) 0.0158(3) Uani 1 1 d . . . . .
C22 C 0.83234(14) 0.12574(10) 0.97616(10) 0.0177(3) Uani 1 1 d . . . . .
C23 C 0.76712(14) -0.00044(10) 0.92485(10) 0.0182(3) Uani 1 1 d . . . . .
C24 C 0.40804(15) 0.29616(12) 0.77627(12) 0.0240(3) Uani 1 1 d . . . . .
C25 C 0.50043(15) 0.43146(13) 0.64153(11) 0.0265(3) Uani 1 1 d . . . . .
C26 C 0.37489(14) 0.47355(11) 0.79514(11) 0.0214(3) Uani 1 1 d . . . . .
C27 C 0.88088(15) 0.13631(12) 0.61214(11) 0.0238(3) Uani 1 1 d . . . . .
C28 C 0.89977(13) 0.31125(12) 0.50476(10) 0.0208(3) Uani 1 1 d . . . . .
C29 C 1.02744(13) 0.23350(11) 0.62678(10) 0.0180(3) Uani 1 1 d . . . . .
C4 C 0.60109(13) 0.21992(10) 0.37607(10) 0.0170(3) Uani 1 1 d . . . . .
C5 C 0.70658(13) 0.06375(10) 0.28132(9) 0.0171(3) Uani 1 1 d . . . . .
C6 C 0.43084(13) 0.11086(10) 0.56318(9) 0.0162(3) Uani 1 1 d . . . . .
C7 C 0.32734(13) -0.00215(10) 0.49902(9) 0.0143(2) Uani 1 1 d . . . . .
C8 C 0.14010(14) 0.27234(11) 0.09259(10) 0.0190(3) Uani 1 1 d . . . . .
H1 H 0.193874 0.299541 0.035067 0.023 Uiso 1 1 calc R U . . .
C9 C 0.01112(14) 0.28217(11) 0.10102(10) 0.0202(3) Uani 1 1 d . . . . .
H2 H -0.024591 0.316524 0.049330 0.024 Uiso 1 1 calc R U . . .
C10 C -0.06375(13) 0.24170(11) 0.18480(10) 0.0188(3) Uani 1 1 d . . . . .
C11 C -0.01487(13) 0.19055(11) 0.26118(10) 0.0181(3) Uani 1 1 d . . . . .
C12 C 0.11277(14) 0.18129(10) 0.25306(10) 0.0174(3) Uani 1 1 d . . . . .
C13 C 0.18829(13) 0.22266(10) 0.16883(10) 0.0171(3) Uani 1 1 d . . . . .
C14 C 0.73472(13) 0.11191(10) 0.93175(9) 0.0139(2) Uani 1 1 d . . . . .
C15 C 0.89837(12) 0.24403(10) 0.60491(9) 0.0146(2) Uani 1 1 d . . . . .
C16 C 0.47035(12) 0.38951(10) 0.74884(9) 0.0154(2) Uani 1 1 d . . . . .
C17 C 0.82222(12) 0.44367(9) 0.82408(9) 0.0127(2) Uani 1 1 d . . . . .
C18 C 0.96338(13) 0.43071(11) 0.82621(10) 0.0178(3) Uani 1 1 d . . . . .
C19 C 0.79410(13) 0.53329(10) 0.74048(9) 0.0159(3) Uani 1 1 d . . . . .
C20 C 0.73058(13) 0.46942(10) 0.91529(9) 0.0151(2) Uani 1 1 d . . . . .
C21 C 0.59823(14) 0.13581(10) 0.99397(10) 0.0180(3) Uani 1 1 d . . . . .

loop_
_atom_site_aniso_label
_atom_site_aniso_U_11
_atom_site_aniso_U_22
_atom_site_aniso_U_33
_atom_site_aniso_U_23
_atom_site_aniso_U_13
_atom_site_aniso_U_12
Ru1 0.01085(5) 0.01187(5) 0.00950(5) -0.00143(4) -0.00300(4) -0.00255(4)
Ru2 0.01154(7) 0.01098(6) 0.00885(6) -0.00190(5) -0.00313(5) -0.00177(5)
Al6 0.01087(17) 0.01102(17) 0.01017(17) -0.00318(14) -0.00211(14) -0.00180(13)
F1 0.0146(4) 0.0369(5) 0.0337(5) -0.0038(4) -0.0095(4) -0.0066(4)
F6 0.0340(5) 0.0274(5) 0.0204(5) 0.0031(4) -0.0058(4) -0.0054(4)
F7 0.0168(4) 0.0499(6) 0.0131(4) -0.0086(4) 0.0023(3) -0.0053(4)
F8 0.0258(5) 0.0371(5) 0.0333(5) -0.0270(4) 0.0036(4) -0.0069(4)
F9 0.0213(5) 0.0408(6) 0.0551(7) -0.0304(5) 0.0072(4) -0.0159(4)
F10 0.0184(4) 0.0638(7) 0.0197(5) -0.0155(4) -0.0068(4) -0.0072(4)
F11 0.0435(6) 0.0185(4) 0.0304(5) -0.0067(4) 0.0033(4) -0.0069(4)
F12 0.0149(4) 0.0294(5) 0.0201(4) -0.0098(4) -0.0010(3) 0.0019(3)
F13 0.0210(4) 0.0279(5) 0.0328(5) -0.0084(4) -0.0076(4) -0.0102(4)
F14 0.0222(4) 0.0381(5) 0.0143(4) -0.0080(4) -0.0069(3) 0.0021(4)
F15 0.0306(5) 0.0225(4) 0.0134(4) -0.0047(3) -0.0052(3) -0.0048(4)
F16 0.0180(4) 0.0173(4) 0.0247(4) -0.0011(3) -0.0094(3) -0.0011(3)
F17 0.0285(5) 0.0163(4) 0.0216(4) -0.0006(3) -0.0063(4) -0.0117(3)
F18 0.0147(4) 0.0365(5) 0.0241(5) -0.0106(4) 0.0005(3) -0.0064(4)
F19 0.0221(4) 0.0289(5) 0.0351(5) -0.0154(4) -0.0103(4) -0.0082(4)
F20 0.0207(4) 0.0241(4) 0.0279(5) -0.0063(4) -0.0136(4) 0.0012(3)
F21 0.0270(4) 0.0141(4) 0.0208(4) -0.0081(3) -0.0027(3) -0.0032(3)
F22 0.0291(5) 0.0203(4) 0.0138(4) -0.0041(3) -0.0068(3) -0.0022(3)
F23 0.0157(4) 0.0255(4) 0.0212(4) -0.0079(3) 0.0015(3) -0.0076(3)
F24 0.0178(4) 0.0242(4) 0.0247(4) -0.0039(3) -0.0062(3) -0.0055(3)
F25 0.0307(5) 0.0199(4) 0.0219(4) -0.0090(3) -0.0098(4) -0.0051(3)
F26 0.0337(5) 0.0214(4) 0.0213(4) 0.0031(3) -0.0157(4) -0.0049(4)
F27 0.0221(4) 0.0164(4) 0.0205(4) -0.0067(3) -0.0019(3) 0.0003(3)
F28 0.0317(5) 0.0280(5) 0.0131(4) -0.0001(3) 0.0018(4) -0.0047(4)
F29 0.0198(4) 0.0256(5) 0.0326(5) -0.0068(4) -0.0019(4) -0.0110(4)
F30 0.0360(5) 0.0139(4) 0.0238(5) 0.0025(3) -0.0076(4) -0.0080(4)
F31 0.0229(4) 0.0177(4) 0.0306(5) -0.0098(4) -0.0045(4) 0.0022(3)
F32 0.0325(5) 0.0172(4) 0.0268(5) -0.0080(3) -0.0117(4) -0.0058(4)
F33 0.0254(5) 0.0456(6) 0.0284(5) -0.0251(5) -0.0038(4) 0.0042(4)
F34 0.0295(5) 0.0180(4) 0.0590(7) -0.0124(4) -0.0194(5) 0.0015(4)
F35 0.0126(4) 0.0393(6) 0.0509(6) -0.0251(5) -0.0111(4) 0.0058(4)
F36 0.0332(6) 0.0520(7) 0.0245(5) 0.0092(5) -0.0078(4) -0.0176(5)
F37 0.0297(5) 0.0533(7) 0.0291(5) -0.0026(5) -0.0197(4) 0.0030(5)
F38 0.0285(5) 0.0649(7) 0.0239(5) -0.0254(5) -0.0073(4) 0.0023(5)
F39 0.0258(5) 0.0382(6) 0.0530(7) -0.0222(5) -0.0179(5) -0.0056(4)
F40 0.0320(5) 0.0222(5) 0.0587(7) -0.0204(5) -0.0160(5) 0.0019(4)
F2 0.0230(5) 0.0364(5) 0.0177(4) -0.0016(4) 0.0014(4) -0.0086(4)
C1 0.0124(6) 0.0160(6) 0.0152(6) -0.0057(5) -0.0030(5) -0.0023(5)
C2 0.0165(6) 0.0169(6) 0.0111(6) -0.0006(5) -0.0035(5) -0.0023(5)
O1 0.0223(5) 0.0170(5) 0.0148(5) -0.0010(4) -0.0034(4) -0.0045(4)
O2 0.0269(5) 0.0213(5) 0.0194(5) -0.0038(4) -0.0083(4) -0.0092(4)
F3 0.0263(5) 0.0323(5) 0.0195(4) -0.0033(4) -0.0134(4) -0.0011(4)
F4 0.0139(4) 0.0239(4) 0.0351(5) -0.0047(4) -0.0089(4) -0.0040(3)
F5 0.0313(5) 0.0356(5) 0.0340(6) -0.0019(4) -0.0010(4) -0.0169(4)
O3 0.0161(5) 0.0259(5) 0.0195(5) 0.0007(4) -0.0010(4) 0.0012(4)
O4 0.0294(6) 0.0272(6) 0.0294(6) -0.0088(5) -0.0124(5) -0.0094(5)
O5 0.0208(5) 0.0273(6) 0.0243(6) -0.0053(5) -0.0026(4) 0.0036(4)
O6 0.0313(6) 0.0227(5) 0.0256(6) -0.0129(4) -0.0089(5) 0.0002(4)
O7 0.0166(5) 0.0245(5) 0.0214(5) -0.0059(4) -0.0058(4) -0.0046(4)
O8 0.0164(5) 0.0120(4) 0.0173(5) -0.0050(4) -0.0066(4) -0.0024(3)
O9 0.0115(4) 0.0203(5) 0.0155(5) -0.0064(4) -0.0050(4) 0.0009(4)
O10 0.0140(4) 0.0179(5) 0.0117(4) -0.0061(4) -0.0007(3) -0.0009(4)
O11 0.0176(5) 0.0130(4) 0.0116(4) -0.0020(3) -0.0029(4) -0.0037(3)
C3 0.0168(6) 0.0167(6) 0.0122(6) 0.0023(5) -0.0058(5) -0.0049(5)
C22 0.0224(7) 0.0145(6) 0.0159(6) -0.0014(5) -0.0077(5) -0.0029(5)
C23 0.0220(7) 0.0128(6) 0.0189(7) -0.0030(5) -0.0055(5) -0.0027(5)
C24 0.0201(7) 0.0239(7) 0.0322(8) -0.0124(6) -0.0079(6) -0.0030(6)
C25 0.0209(7) 0.0384(9) 0.0186(7) -0.0050(6) -0.0089(6) -0.0015(6)
C26 0.0141(6) 0.0220(7) 0.0302(8) -0.0124(6) -0.0074(6) 0.0020(5)
C27 0.0209(7) 0.0255(7) 0.0266(8) -0.0153(6) 0.0039(6) -0.0078(6)
C28 0.0144(6) 0.0347(8) 0.0126(6) -0.0069(6) -0.0017(5) -0.0046(6)
C29 0.0162(6) 0.0226(7) 0.0145(6) -0.0063(5) -0.0029(5) -0.0021(5)
C4 0.0149(6) 0.0178(6) 0.0160(6) -0.0018(5) -0.0040(5) -0.0024(5)
C5 0.0194(7) 0.0172(6) 0.0133(6) -0.0011(5) -0.0049(5) -0.0036(5)
C6 0.0166(6) 0.0178(6) 0.0137(6) -0.0013(5) -0.0061(5) -0.0030(5)
C7 0.0186(6) 0.0129(6) 0.0103(6) -0.0021(5) -0.0037(5) -0.0022(5)
C8 0.0207(7) 0.0173(6) 0.0183(7) -0.0023(5) -0.0039(5) -0.0060(5)
C9 0.0221(7) 0.0199(7) 0.0200(7) -0.0018(5) -0.0104(6) -0.0043(5)
C10 0.0146(6) 0.0208(7) 0.0239(7) -0.0062(6) -0.0075(5) -0.0040(5)
C11 0.0179(7) 0.0199(6) 0.0152(6) -0.0052(5) -0.0012(5) -0.0043(5)
C12 0.0193(7) 0.0167(6) 0.0181(7) -0.0059(5) -0.0091(5) 0.0002(5)
C13 0.0136(6) 0.0156(6) 0.0241(7) -0.0075(5) -0.0057(5) -0.0021(5)
C14 0.0172(6) 0.0110(6) 0.0131(6) -0.0029(5) -0.0032(5) -0.0029(5)
C15 0.0126(6) 0.0194(6) 0.0127(6) -0.0064(5) -0.0008(5) -0.0043(5)
C16 0.0119(6) 0.0183(6) 0.0161(6) -0.0068(5) -0.0041(5) 0.0003(5)
C17 0.0135(6) 0.0120(6) 0.0132(6) -0.0032(5) -0.0041(5) -0.0027(4)
C18 0.0167(6) 0.0201(6) 0.0196(7) -0.0073(5) -0.0058(5) -0.0041(5)
C19 0.0177(6) 0.0151(6) 0.0155(6) -0.0032(5) -0.0046(5) -0.0046(5)
C20 0.0172(6) 0.0137(6) 0.0147(6) -0.0039(5) -0.0039(5) -0.0034(5)
C21 0.0200(7) 0.0159(6) 0.0149(6) -0.0021(5) -0.0010(5) -0.0045(5)

loop_
_atom_type_symbol
_atom_type_description
_atom_type_scat_dispersion_real
_atom_type_scat_dispersion_imag
_atom_type_scat_source
C C 0.0033 0.0016 'International Tables Vol C Tables 4.2.6.8 and 6.1.1.4'
O O 0.0106 0.0060 'International Tables Vol C Tables 4.2.6.8 and 6.1.1.4'
F F 0.0171 0.0103 'International Tables Vol C Tables 4.2.6.8 and 6.1.1.4'
Al Al 0.0645 0.0514 'International Tables Vol C Tables 4.2.6.8 and 6.1.1.4'
Ru Ru -1.2594 0.8363 'International Tables Vol C Tables 4.2.6.8 and 6.1.1.4'
H H 0.0000 0.0000 'International Tables Vol C Tables 4.2.6.8 and 6.1.1.4'

loop_
_geom_angle_atom_site_label_1
_geom_angle_atom_site_label_2
_geom_angle_atom_site_label_3
_geom_angle
_geom_angle_site_symmetry_1
_geom_angle_site_symmetry_3
_geom_angle_publ_flag
C3 Ru1 C4 87.01(6) . . ?
C3 Ru1 C2 92.00(6) . . ?
C4 Ru1 C2 171.27(5) . . ?
C3 Ru1 C5 172.15(5) . . ?
C4 Ru1 C5 90.81(6) . . ?
C2 Ru1 C5 89.02(6) . . ?
C3 Ru1 C1 93.83(6) . . ?
C4 Ru1 C1 93.39(6) . . ?
C2 Ru1 C1 95.33(6) . . ?
C5 Ru1 C1 93.82(6) . . ?
C3 Ru1 Ru2 82.72(4) . . ?
C4 Ru1 Ru2 86.52(5) . . ?
C2 Ru1 Ru2 84.76(5) . . ?
C5 Ru1 Ru2 89.63(5) . . ?
C1 Ru1 Ru2 176.55(4) . . ?
C6 Ru2 C6 180.0 . 2_656 ?
C6 Ru2 C7 90.43(6) . . ?
C6 Ru2 C7 89.57(6) 2_656 . ?
C6 Ru2 C7 89.57(6) . 2_656 ?
C6 Ru2 C7 90.43(6) 2_656 2_656 ?
C7 Ru2 C7 180.0 . 2_656 ?
C6 Ru2 Ru1 89.15(5) . 2_656 ?
C6 Ru2 Ru1 90.85(5) 2_656 2_656 ?
C7 Ru2 Ru1 88.37(4) . 2_656 ?
C7 Ru2 Ru1 91.63(4) 2_656 2_656 ?
C6 Ru2 Ru1 90.85(5) . . ?
C6 Ru2 Ru1 89.15(5) 2_656 . ?
C7 Ru2 Ru1 91.63(4) . . ?
C7 Ru2 Ru1 88.37(4) 2_656 . ?
Ru1 Ru2 Ru1 180.0 2_656 . ?
O9 Al6 O8 108.86(6) . . ?
O9 Al6 O10 106.50(5) . . ?
O8 Al6 O10 112.47(5) . . ?
O9 Al6 O11 114.43(5) . . ?
O8 Al6 O11 106.74(5) . . ?
O10 Al6 O11 107.96(5) . . ?
O1 C1 Ru1 178.19(12) . . ?
O2 C2 Ru1 177.60(12) . . ?
C17 O8 Al6 147.54(9) . . ?
C16 O9 Al6 148.69(9) . . ?
C15 O10 Al6 145.79(9) . . ?
C14 O11 Al6 145.89(9) . . ?
O3 C3 Ru1 176.19(13) . . ?
F24 C22 F26 108.07(11) . . ?
F24 C22 F25 107.66(11) . . ?
F26 C22 F25 106.66(11) . . ?
F24 C22 C14 111.07(11) . . ?
F26 C22 C14 112.20(11) . . ?
F25 C22 C14 110.97(11) . . ?
F32 C23 F31 107.48(12) . . ?
F32 C23 F30 107.61(12) . . ?
F31 C23 F30 107.92(11) . . ?
F32 C23 C14 110.56(11) . . ?
F31 C23 C14 110.40(11) . . ?
F30 C23 C14 112.67(12) . . ?
F40 C24 F5 107.14(13) . . ?
F40 C24 F39 107.79(12) . . ?
F5 C24 F39 107.63(13) . . ?
F40 C24 C16 110.30(13) . . ?
F5 C24 C16 110.98(12) . . ?
F39 C24 C16 112.78(13) . . ?
F36 C25 F38 107.72(14) . . ?
F36 C25 F37 107.52(14) . . ?
F38 C25 F37 107.72(13) . . ?
F36 C25 C16 110.41(13) . . ?
F38 C25 C16 111.11(13) . . ?
F37 C25 C16 112.17(13) . . ?
F33 C26 F35 108.17(13) . . ?
F33 C26 F34 107.14(12) . . ?
F35 C26 F34 107.25(12) . . ?
F33 C26 C16 110.83(12) . . ?
F35 C26 C16 113.01(12) . . ?
F34 C26 C16 110.21(12) . . ?
F9 C27 F11 107.33(13) . . ?
F9 C27 F8 107.58(13) . . ?
F11 C27 F8 107.47(13) . . ?
F9 C27 C15 110.23(12) . . ?
F11 C27 C15 111.08(12) . . ?
F8 C27 C15 112.92(12) . . ?
F6 C28 F10 107.63(13) . . ?
F6 C28 F7 108.07(12) . . ?
F10 C28 F7 107.17(12) . . ?
F6 C28 C15 111.06(12) . . ?
F10 C28 C15 110.54(12) . . ?
F7 C28 C15 112.19(12) . . ?
F14 C29 F13 107.74(12) . . ?
F14 C29 F12 107.11(11) . . ?
F13 C29 F12 107.05(12) . . ?
F14 C29 C15 110.70(11) . . ?
F13 C29 C15 111.66(11) . . ?
F12 C29 C15 112.33(11) . . ?
O4 C4 Ru1 177.50(13) . . ?
O5 C5 Ru1 179.38(14) . . ?
O6 C6 Ru2 179.55(12) . . ?
O7 C7 Ru2 179.29(13) . . ?
C13 C8 C9 118.83(13) . . ?
C13 C8 H1 120.6 . . ?
C9 C8 H1 120.6 . . ?
C10 C9 C8 119.16(13) . . ?
C10 C9 H2 120.4 . . ?
C8 C9 H2 120.4 . . ?
F1 C10 C9 120.64(13) . . ?
F1 C10 C11 117.37(13) . . ?
C9 C10 C11 121.99(13) . . ?
F2 C11 C12 120.45(13) . . ?
F2 C11 C10 120.65(13) . . ?
C12 C11 C10 118.90(13) . . ?
F3 C12 C11 120.28(13) . . ?
F3 C12 C13 120.49(13) . . ?
C11 C12 C13 119.22(13) . . ?
F4 C13 C8 120.66(13) . . ?
F4 C13 C12 117.46(13) . . ?
C8 C13 C12 121.89(13) . . ?
O11 C14 C21 109.92(11) . . ?
O11 C14 C23 107.55(11) . . ?
C21 C14 C23 109.53(11) . . ?
O11 C14 C22 111.89(11) . . ?
C21 C14 C22 109.24(11) . . ?
C23 C14 C22 108.68(11) . . ?
O10 C15 C29 111.22(11) . . ?
O10 C15 C28 107.42(11) . . ?
C29 C15 C28 109.36(11) . . ?
O10 C15 C27 110.44(11) . . ?
C29 C15 C27 108.98(12) . . ?
C28 C15 C27 109.40(12) . . ?
O9 C16 C24 110.80(12) . . ?
O9 C16 C26 107.29(11) . . ?
C24 C16 C26 108.85(12) . . ?
O9 C16 C25 111.42(12) . . ?
C24 C16 C25 109.22(12) . . ?
C26 C16 C25 109.20(12) . . ?
O8 C17 C19 111.71(11) . . ?
O8 C17 C20 110.05(11) . . ?
C19 C17 C20 109.00(11) . . ?
O8 C17 C18 108.10(10) . . ?
C19 C17 C18 108.24(11) . . ?
C20 C17 C18 109.71(11) . . ?
F18 C18 F20 107.72(12) . . ?
F18 C18 F19 107.95(12) . . ?
F20 C18 F19 107.49(12) . . ?
F18 C18 C17 110.75(11) . . ?
F20 C18 C17 110.75(11) . . ?
F19 C18 C17 112.01(11) . . ?
F15 C19 F17 108.07(11) . . ?
F15 C19 F16 107.05(11) . . ?
F17 C19 F16 106.81(11) . . ?
F15 C19 C17 111.41(11) . . ?
F17 C19 C17 112.34(11) . . ?
F16 C19 C17 110.90(11) . . ?
F23 C20 F22 107.56(11) . . ?
F23 C20 F21 107.75(11) . . ?
F22 C20 F21 107.39(11) . . ?
F23 C20 C17 110.56(11) . . ?
F22 C20 C17 110.98(11) . . ?
F21 C20 C17 112.40(11) . . ?
F29 C21 F27 107.52(12) . . ?
F29 C21 F28 107.59(11) . . ?
F27 C21 F28 106.98(11) . . ?
F29 C21 C14 111.49(12) . . ?
F27 C21 C14 110.59(11) . . ?
F28 C21 C14 112.43(12) . . ?

loop_
_geom_bond_atom_site_label_1
_geom_bond_atom_site_label_2
_geom_bond_distance
_geom_bond_site_symmetry_2
_geom_bond_publ_flag
Ru1 C3 1.9681(15) . ?
Ru1 C4 1.9795(15) . ?
Ru1 C2 1.9861(15) . ?
Ru1 C5 1.9875(15) . ?
Ru1 C1 1.9992(15) . ?
Ru1 Ru2 2.8960(8) . ?
Ru2 C6 1.9630(15) . ?
Ru2 C6 1.9630(15) 2_656 ?
Ru2 C7 1.9646(15) . ?
Ru2 C7 1.9647(15) 2_656 ?
Al6 O9 1.7249(11) . ?
Al6 O8 1.7272(11) . ?
Al6 O10 1.7280(11) . ?
Al6 O11 1.7296(12) . ?
F1 C10 1.3568(16) . ?
F6 C28 1.3222(19) . ?
F7 C28 1.3419(17) . ?
F8 C27 1.3376(17) . ?
F9 C27 1.3344(19) . ?
F10 C28 1.3322(17) . ?
F11 C27 1.335(2) . ?
F12 C29 1.3515(16) . ?
F13 C29 1.3283(18) . ?
F14 C29 1.3272(17) . ?
F15 C19 1.3236(16) . ?
F16 C19 1.3449(16) . ?
F17 C19 1.3414(16) . ?
F18 C18 1.3289(17) . ?
F19 C18 1.3421(16) . ?
F20 C18 1.3299(17) . ?
F21 C20 1.3412(16) . ?
F22 C20 1.3378(16) . ?
F23 C20 1.3254(16) . ?
F24 C22 1.3229(17) . ?
F25 C22 1.3423(17) . ?
F26 C22 1.3411(16) . ?
F27 C21 1.3323(17) . ?
F28 C21 1.3510(17) . ?
F29 C21 1.3274(17) . ?
F30 C23 1.3366(17) . ?
F31 C23 1.3349(17) . ?
F32 C23 1.3313(17) . ?
F33 C26 1.3221(19) . ?
F34 C26 1.3428(19) . ?
F35 C26 1.3334(17) . ?
F36 C25 1.329(2) . ?
F37 C25 1.3388(18) . ?
F38 C25 1.329(2) . ?
F39 C24 1.3362(18) . ?
F40 C24 1.3335(18) . ?
F2 C11 1.3412(17) . ?
C1 O1 1.1145(17) . ?
C2 O2 1.1208(17) . ?
F3 C12 1.3433(16) . ?
F4 C13 1.3534(16) . ?
F5 C24 1.334(2) . ?
O3 C3 1.1234(18) . ?
O4 C4 1.1215(18) . ?
O5 C5 1.1225(18) . ?
O6 C6 1.1241(18) . ?
O7 C7 1.1270(17) . ?
O8 C17 1.3498(16) . ?
O9 C16 1.3529(16) . ?
O10 C15 1.3492(16) . ?
O11 C14 1.3515(16) . ?
C22 C14 1.5601(19) . ?
C23 C14 1.5585(19) . ?
C24 C16 1.553(2) . ?
C25 C16 1.559(2) . ?
C26 C16 1.5580(19) . ?
C27 C15 1.558(2) . ?
C28 C15 1.558(2) . ?
C29 C15 1.557(2) . ?
C8 C13 1.372(2) . ?
C8 C9 1.391(2) . ?
C8 H1 0.9500 . ?
C9 C10 1.370(2) . ?
C9 H2 0.9500 . ?
C10 C11 1.381(2) . ?
C11 C12 1.378(2) . ?
C12 C13 1.381(2) . ?
C14 C21 1.552(2) . ?
C17 C19 1.5542(19) . ?
C17 C20 1.5610(19) . ?
C17 C18 1.5622(19) . ?

loop_
_geom_torsion_atom_site_label_1
_geom_torsion_atom_site_label_2
_geom_torsion_atom_site_label_3
_geom_torsion_atom_site_label_4
_geom_torsion
_geom_torsion_site_symmetry_1
_geom_torsion_site_symmetry_2
_geom_torsion_site_symmetry_3
_geom_torsion_site_symmetry_4
_geom_torsion_publ_flag
O9 Al6 O8 C17 -31.47(18) . . . . ?
O10 Al6 O8 C17 86.31(17) . . . . ?
O11 Al6 O8 C17 -155.47(16) . . . . ?
O8 Al6 O9 C16 156.75(17) . . . . ?
O10 Al6 O9 C16 35.24(19) . . . . ?
O11 Al6 O9 C16 -83.95(19) . . . . ?
O9 Al6 O10 C15 -165.07(15) . . . . ?
O8 Al6 O10 C15 75.76(17) . . . . ?
O11 Al6 O10 C15 -41.74(17) . . . . ?
O9 Al6 O11 C14 -79.30(17) . . . . ?
O8 Al6 O11 C14 41.19(17) . . . . ?
O10 Al6 O11 C14 162.33(15) . . . . ?
C13 C8 C9 C10 -0.3(2) . . . . ?
C8 C9 C10 F1 179.94(13) . . . . ?
C8 C9 C10 C11 -0.6(2) . . . . ?
F1 C10 C11 F2 0.9(2) . . . . ?
C9 C10 C11 F2 -178.60(13) . . . . ?
F1 C10 C11 C12 -179.54(13) . . . . ?
C9 C10 C11 C12 0.9(2) . . . . ?
F2 C11 C12 F3 -0.7(2) . . . . ?
C10 C11 C12 F3 179.78(13) . . . . ?
F2 C11 C12 C13 179.09(12) . . . . ?
C10 C11 C12 C13 -0.5(2) . . . . ?
C9 C8 C13 F4 -179.18(13) . . . . ?
C9 C8 C13 C12 0.8(2) . . . . ?
F3 C12 C13 F4 -0.67(19) . . . . ?
C11 C12 C13 F4 179.56(12) . . . . ?
F3 C12 C13 C8 179.37(13) . . . . ?
C11 C12 C13 C8 -0.4(2) . . . . ?
Al6 O11 C14 C21 64.48(19) . . . . ?
Al6 O11 C14 C23 -176.34(12) . . . . ?
Al6 O11 C14 C22 -57.1(2) . . . . ?
F32 C23 C14 O11 -44.58(15) . . . . ?
F31 C23 C14 O11 74.22(14) . . . . ?
F30 C23 C14 O11 -165.04(11) . . . . ?
F32 C23 C14 C21 74.84(14) . . . . ?
F31 C23 C14 C21 -166.35(11) . . . . ?
F30 C23 C14 C21 -45.61(15) . . . . ?
F32 C23 C14 C22 -165.89(11) . . . . ?
F31 C23 C14 C22 -47.09(15) . . . . ?
F30 C23 C14 C22 73.65(14) . . . . ?
F24 C22 C14 O11 -39.92(15) . . . . ?
F26 C22 C14 O11 -160.99(11) . . . . ?
F25 C22 C14 O11 79.80(14) . . . . ?
F24 C22 C14 C21 -161.86(11) . . . . ?
F26 C22 C14 C21 77.07(14) . . . . ?
F25 C22 C14 C21 -42.14(14) . . . . ?
F24 C22 C14 C23 78.70(13) . . . . ?
F26 C22 C14 C23 -42.38(15) . . . . ?
F25 C22 C14 C23 -161.58(11) . . . . ?
Al6 O10 C15 C29 -45.8(2) . . . . ?
Al6 O10 C15 C28 -165.45(13) . . . . ?
Al6 O10 C15 C27 75.32(19) . . . . ?
F14 C29 C15 O10 43.50(16) . . . . ?
F13 C29 C15 O10 -76.54(14) . . . . ?
F12 C29 C15 O10 163.19(11) . . . . ?
F14 C29 C15 C28 161.98(11) . . . . ?
F13 C29 C15 C28 41.94(15) . . . . ?
F12 C29 C15 C28 -78.34(14) . . . . ?
F14 C29 C15 C27 -78.48(14) . . . . ?
F13 C29 C15 C27 161.48(11) . . . . ?
F12 C29 C15 C27 41.20(15) . . . . ?
F6 C28 C15 O10 46.64(15) . . . . ?
F10 C28 C15 O10 -72.74(15) . . . . ?
F7 C28 C15 O10 167.70(11) . . . . ?
F6 C28 C15 C29 -74.18(14) . . . . ?
F10 C28 C15 C29 166.43(12) . . . . ?
F7 C28 C15 C29 46.88(16) . . . . ?
F6 C28 C15 C27 166.54(11) . . . . ?
F10 C28 C15 C27 47.15(15) . . . . ?
F7 C28 C15 C27 -72.40(15) . . . . ?
F9 C27 C15 O10 40.05(16) . . . . ?
F11 C27 C15 O10 -78.79(15) . . . . ?
F8 C27 C15 O10 160.40(12) . . . . ?
F9 C27 C15 C29 162.50(12) . . . . ?
F11 C27 C15 C29 43.67(15) . . . . ?
F8 C27 C15 C29 -77.14(16) . . . . ?
F9 C27 C15 C28 -77.98(15) . . . . ?
F11 C27 C15 C28 163.19(11) . . . . ?
F8 C27 C15 C28 42.37(17) . . . . ?
Al6 O9 C16 C24 65.7(2) . . . . ?
Al6 O9 C16 C26 -175.59(14) . . . . ?
Al6 O9 C16 C25 -56.1(2) . . . . ?
F40 C24 C16 O9 -45.82(16) . . . . ?
F5 C24 C16 O9 72.76(15) . . . . ?
F39 C24 C16 O9 -166.39(12) . . . . ?
F40 C24 C16 C26 -163.58(12) . . . . ?
F5 C24 C16 C26 -45.00(16) . . . . ?
F39 C24 C16 C26 75.85(16) . . . . ?
F40 C24 C16 C25 77.28(15) . . . . ?
F5 C24 C16 C25 -164.14(12) . . . . ?
F39 C24 C16 C25 -43.29(16) . . . . ?
F33 C26 C16 O9 -43.66(16) . . . . ?
F35 C26 C16 O9 -165.26(12) . . . . ?
F34 C26 C16 O9 74.76(15) . . . . ?
F33 C26 C16 C24 76.30(15) . . . . ?
F35 C26 C16 C24 -45.31(17) . . . . ?
F34 C26 C16 C24 -165.28(12) . . . . ?
F33 C26 C16 C25 -164.55(12) . . . . ?
F35 C26 C16 C25 73.84(16) . . . . ?
F34 C26 C16 C25 -46.13(16) . . . . ?
F36 C25 C16 O9 -39.53(17) . . . . ?
F38 C25 C16 O9 79.93(15) . . . . ?
F37 C25 C16 O9 -159.43(13) . . . . ?
F36 C25 C16 C24 -162.27(13) . . . . ?
F38 C25 C16 C24 -42.81(16) . . . . ?
F37 C25 C16 C24 77.83(16) . . . . ?
F36 C25 C16 C26 78.81(15) . . . . ?
F38 C25 C16 C26 -161.73(12) . . . . ?
F37 C25 C16 C26 -41.10(17) . . . . ?
Al6 O8 C17 C19 -31.6(2) . . . . ?
Al6 O8 C17 C20 89.66(18) . . . . ?
Al6 O8 C17 C18 -150.54(14) . . . . ?
O8 C17 C18 F18 77.08(14) . . . . ?
C19 C17 C18 F18 -44.09(14) . . . . ?
C20 C17 C18 F18 -162.91(11) . . . . ?
O8 C17 C18 F20 -42.37(15) . . . . ?
C19 C17 C18 F20 -163.54(11) . . . . ?
C20 C17 C18 F20 77.64(13) . . . . ?
O8 C17 C18 F19 -162.35(11) . . . . ?
C19 C17 C18 F19 76.48(14) . . . . ?
C20 C17 C18 F19 -42.34(15) . . . . ?
O8 C17 C19 F15 -40.41(15) . . . . ?
C20 C17 C19 F15 -162.24(11) . . . . ?
C18 C17 C19 F15 78.49(13) . . . . ?
O8 C17 C19 F17 -161.83(11) . . . . ?
C20 C17 C19 F17 76.34(14) . . . . ?
C18 C17 C19 F17 -42.93(14) . . . . ?
O8 C17 C19 F16 78.72(14) . . . . ?
C20 C17 C19 F16 -43.10(14) . . . . ?
C18 C17 C19 F16 -162.37(10) . . . . ?
O8 C17 C20 F23 -42.30(14) . . . . ?
C19 C17 C20 F23 80.53(13) . . . . ?
C18 C17 C20 F23 -161.11(11) . . . . ?
O8 C17 C20 F22 76.98(13) . . . . ?
C19 C17 C20 F22 -160.19(10) . . . . ?
C18 C17 C20 F22 -41.84(14) . . . . ?
O8 C17 C20 F21 -162.74(11) . . . . ?
C19 C17 C20 F21 -39.91(14) . . . . ?
C18 C17 C20 F21 78.44(13) . . . . ?
O11 C14 C21 F29 72.96(14) . . . . ?
C23 C14 C21 F29 -45.00(15) . . . . ?
C22 C14 C21 F29 -163.92(11) . . . . ?
O11 C14 C21 F27 -46.60(15) . . . . ?
C23 C14 C21 F27 -164.56(11) . . . . ?
C22 C14 C21 F27 76.52(14) . . . . ?
O11 C14 C21 F28 -166.12(11) . . . . ?
C23 C14 C21 F28 75.92(14) . . . . ?
C22 C14 C21 F28 -43.00(15) . . . . ?
